data_4101318
loop_
_publ_author_name
'Fujita, Ken-ichi'
'Yamashita, Makoto'
'Puschmann, Florian'
'Alvarez-Falcon, Miguel Martinez'
'Incarvito, Christopher D'
'Hartwig, John F'

_publ_section_title
;
 Organometallic chemistry of amidate complexes. accelerating effect of
 bidentate ligands on the reductive elimination of N-aryl amidates from
 palladium(II).
;
_journal_issue 28
_journal_name_full 'Journal of the American Chemical Society'
_journal_page_first 9044
_journal_page_last 9045
_journal_paper_doi 10.1021/ja062333n
_journal_volume 128
_journal_year 2006
_chemical_formula_sum 'C32 H42 Fe N O2 P Pd S'
_chemical_formula_weight 697.95
_chemical_name_systematic
; 
 ? 
;
_space_group_IT_number 2
_symmetry_cell_setting triclinic
_symmetry_space_group_name_Hall '-P 1'
_symmetry_space_group_name_H-M 'P -1'
_atom_sites_solution_hydrogens geom
_atom_sites_solution_primary direct
_atom_sites_solution_secondary difmap
_audit_creation_method SHELXL-97
_cell_angle_alpha 114.40(3)
_cell_angle_beta 98.26(3)
_cell_angle_gamma 102.83(3)
_cell_formula_units_Z 2
_cell_length_a 10.044(2)
_cell_length_b 12.385(3)
_cell_length_c 14.483(3)
_cell_measurement_temperature 183(2)
_cell_volume 1542.6(5)
_computing_cell_refinement Denzo
_computing_data_collection 'Nonius Collect'
_computing_data_reduction Denzo
_computing_molecular_graphics XP
_computing_publication_material XCIF
_computing_structure_refinement 'SHELXL-97 (Sheldrick, 1997)'
_computing_structure_solution 'SHELXS-97 (Sheldrick, 1990)'
_diffrn_ambient_temperature 183(2)
_diffrn_measured_fraction_theta_full 0.993
_diffrn_measured_fraction_theta_max 0.993
_diffrn_measurement_device_type 'Nonius KappaCCD'
_diffrn_measurement_method '\w scans'
_diffrn_radiation_monochromator graphite
_diffrn_radiation_source 'fine-focus sealed tube'
_diffrn_radiation_type MoK\a
_diffrn_radiation_wavelength 0.71073
_diffrn_reflns_av_R_equivalents 0.0305
_diffrn_reflns_av_sigmaI/netI 0.1140
_diffrn_reflns_limit_h_max 13
_diffrn_reflns_limit_h_min -13
_diffrn_reflns_limit_k_max 11
_diffrn_reflns_limit_k_min -16
_diffrn_reflns_limit_l_max 19
_diffrn_reflns_limit_l_min -18
_diffrn_reflns_number 10098
_diffrn_reflns_theta_full 27.90
_diffrn_reflns_theta_max 27.90
_diffrn_reflns_theta_min 2.16
_exptl_absorpt_coefficient_mu 1.202
_exptl_absorpt_correction_T_max 0.7532
_exptl_absorpt_correction_T_min 0.7144
_exptl_absorpt_correction_type none
_exptl_crystal_colour orange
_exptl_crystal_density_diffrn 1.503
_exptl_crystal_density_method 'not measured'
_exptl_crystal_description block
_exptl_crystal_F_000 720
_exptl_crystal_size_max 0.30
_exptl_crystal_size_mid 0.25
_exptl_crystal_size_min 0.25
_refine_diff_density_max 0.557
_refine_diff_density_min -0.799
_refine_diff_density_rms 0.119
_refine_ls_extinction_method none
_refine_ls_goodness_of_fit_ref 0.956
_refine_ls_hydrogen_treatment mixed
_refine_ls_matrix_type full
_refine_ls_number_parameters 352
_refine_ls_number_reflns 7331
_refine_ls_number_restraints 0
_refine_ls_restrained_S_all 0.956
_refine_ls_R_factor_all 0.0989
_refine_ls_R_factor_gt 0.0440
_refine_ls_shift/su_max 0.007
_refine_ls_shift/su_mean 0.001
_refine_ls_structure_factor_coef Fsqd
_refine_ls_weighting_details 'calc w=1/[\s^2^(Fo^2^)+(0.0200P)^2^+0.0000P] where P=(Fo^2^+2Fc^2^)/3'
_refine_ls_weighting_scheme calc
_refine_ls_wR_factor_gt 0.0688
_refine_ls_wR_factor_ref 0.0809
_reflns_number_gt 4644
_reflns_number_total 7331
_reflns_threshold_expression >2sigma(I)
_cod_data_source_file ja062333nsi20060404_094047.cif
_cod_data_source_block compound7
_cod_depositor_comments
;
The following automatic conversions were performed:
'_symmetry_cell_setting' value 'Triclinic' changed to 'triclinic'
according to '/home/saulius/struct/CIF-dictionaries/cif_core.dic'
dictionary named 'cif_core.dic' version 2.4.1 from 2010-06-29.

Automatic conversion script
Id: cif_fix_enum 1527 2010-12-29 10:47:43Z saulius 
;
_cod_original_sg_symbol_H-M P-1
_cod_database_code 4101318

loop_
_symmetry_equiv_pos_as_xyz
'x, y, z'
'-x, -y, -z'

loop_
_atom_site_label
_atom_site_type_symbol
_atom_site_fract_x
_atom_site_fract_y
_atom_site_fract_z
_atom_site_U_iso_or_equiv
_atom_site_adp_type
_atom_site_occupancy
_atom_site_symmetry_multiplicity
_atom_site_calc_flag
_atom_site_refinement_flags
Pd1 Pd 0.37245(3) 0.31938(3) 0.21550(2) 0.02014(9) Uani 1 1 d .
Fe1 Fe 0.61945(5) 0.21634(5) 0.47354(4) 0.02120(13) Uani 1 1 d .
S1 S 0.22563(9) 0.43194(9) 0.12293(7) 0.0267(2) Uani 1 1 d .
P1 P 0.32195(9) 0.16215(8) 0.26126(7) 0.0199(2) Uani 1 1 d .
O1 O 0.1584(2) 0.3380(2) 0.15442(19) 0.0321(6) Uani 1 1 d .
O2 O 0.1711(3) 0.5356(2) 0.14618(19) 0.0395(7) Uani 1 1 d .
N1 N 0.3864(3) 0.4640(3) 0.1752(2) 0.0246(7) Uani 1 1 d .
C1 C 0.4204(3) 0.1868(3) 0.3868(3) 0.0190(8) Uani 1 1 d .
C2 C 0.4188(3) 0.0973(3) 0.4265(3) 0.0238(8) Uani 1 1 d .
H2A H 0.3891 0.0047 0.3829 0.029 Uiso 1 1 calc R
C3 C 0.4665(3) 0.1630(4) 0.5380(3) 0.0283(9) Uani 1 1 d .
H3A H 0.4757 0.1246 0.5862 0.034 Uiso 1 1 calc R
C4 C 0.5005(4) 0.2928(4) 0.5690(3) 0.0296(9) Uani 1 1 d .
H4A H 0.5374 0.3617 0.6428 0.036 Uiso 1 1 calc R
C5 C 0.4732(3) 0.3075(3) 0.4771(2) 0.0218(8) Uani 1 1 d .
H5A H 0.4891 0.3891 0.4752 0.026 Uiso 1 1 calc R
C6 C 0.7747(3) 0.2352(4) 0.3986(3) 0.0285(9) Uani 1 1 d .
H6A H 0.7630 0.2388 0.3303 0.034 Uiso 1 1 calc R
C7 C 0.7564(3) 0.1259(4) 0.4116(3) 0.0330(10) Uani 1 1 d .
H7A H 0.7296 0.0386 0.3539 0.040 Uiso 1 1 calc R
C8 C 0.7827(3) 0.1617(4) 0.5201(3) 0.0371(10) Uani 1 1 d .
H8A H 0.7780 0.1043 0.5527 0.045 Uiso 1 1 calc R
C9 C 0.8162(3) 0.2922(4) 0.5743(3) 0.0347(10) Uani 1 1 d .
H9A H 0.8396 0.3438 0.6523 0.042 Uiso 1 1 calc R
C10 C 0.8122(3) 0.3381(4) 0.4997(3) 0.0312(9) Uani 1 1 d .
H10A H 0.8316 0.4276 0.5156 0.037 Uiso 1 1 calc R
C11 C 0.1394(3) 0.1520(3) 0.2862(3) 0.0250(9) Uani 1 1 d .
C12 C 0.0988(3) 0.0741(4) 0.3426(3) 0.0352(10) Uani 1 1 d .
H12A H 0.0043 0.0730 0.3527 0.053 Uiso 1 1 calc R
H12B H 0.1677 0.1107 0.4111 0.053 Uiso 1 1 calc R
H12C H 0.0985 -0.0114 0.3000 0.053 Uiso 1 1 calc R
C13 C 0.0247(3) 0.1002(4) 0.1826(3) 0.0377(10) Uani 1 1 d .
H13A H -0.0681 0.0960 0.1972 0.057 Uiso 1 1 calc R
H13B H 0.0242 0.0164 0.1348 0.057 Uiso 1 1 calc R
H13C H 0.0449 0.1552 0.1500 0.057 Uiso 1 1 calc R
C14 C 0.1453(3) 0.2865(3) 0.3583(3) 0.0300(9) Uani 1 1 d .
H14A H 0.0534 0.2865 0.3735 0.045 Uiso 1 1 calc R
H14B H 0.1677 0.3382 0.3231 0.045 Uiso 1 1 calc R
H14C H 0.2188 0.3202 0.4242 0.045 Uiso 1 1 calc R
C15 C 0.3228(4) 0.0091(3) 0.1566(3) 0.0286(9) Uani 1 1 d .
C16 C 0.2749(4) 0.0071(4) 0.0498(3) 0.0377(10) Uani 1 1 d .
H16A H 0.2744 -0.0716 -0.0069 0.056 Uiso 1 1 calc R
H16B H 0.3404 0.0772 0.0477 0.056 Uiso 1 1 calc R
H16C H 0.1793 0.0146 0.0407 0.056 Uiso 1 1 calc R
C17 C 0.4755(4) 0.0055(3) 0.1719(3) 0.0337(10) Uani 1 1 d .
H17A H 0.4787 -0.0736 0.1179 0.051 Uiso 1 1 calc R
H17B H 0.5099 0.0127 0.2417 0.051 Uiso 1 1 calc R
H17C H 0.5356 0.0751 0.1659 0.051 Uiso 1 1 calc R
C18 C 0.2281(4) -0.1094(3) 0.1535(3) 0.0406(10) Uani 1 1 d .
H18A H 0.2367 -0.1834 0.0964 0.061 Uiso 1 1 calc R
H18B H 0.1293 -0.1102 0.1414 0.061 Uiso 1 1 calc R
H18C H 0.2580 -0.1101 0.2206 0.061 Uiso 1 1 calc R
C19 C 0.5788(3) 0.3496(3) 0.2420(3) 0.0216(8) Uani 1 1 d .
C20 C 0.6367(4) 0.2908(3) 0.1606(3) 0.0272(9) Uani 1 1 d .
H20A H 0.5764 0.2232 0.0964 0.033 Uiso 1 1 calc R
C21 C 0.7826(4) 0.3298(4) 0.1722(3) 0.0328(9) Uani 1 1 d .
H21A H 0.8208 0.2887 0.1160 0.039 Uiso 1 1 calc R
C22 C 0.8706(4) 0.4273(3) 0.2647(3) 0.0283(9) Uani 1 1 d .
H22A H 0.9698 0.4531 0.2728 0.034 Uiso 1 1 calc R
C23 C 0.8151(4) 0.4873(3) 0.3452(3) 0.0265(9) Uani 1 1 d .
H23A H 0.8761 0.5557 0.4087 0.032 Uiso 1 1 calc R
C24 C 0.6704(3) 0.4490(3) 0.3348(3) 0.0221(8) Uani 1 1 d .
H24A H 0.6336 0.4911 0.3915 0.027 Uiso 1 1 calc R
C25 C 0.4943(4) 0.5446(4) 0.1540(3) 0.0357(10) Uani 1 1 d .
H25A H 0.4545 0.6016 0.1370 0.054 Uiso 1 1 calc R
H25B H 0.5256 0.4932 0.0944 0.054 Uiso 1 1 calc R
H25C H 0.5753 0.5929 0.2163 0.054 Uiso 1 1 calc R
C26 C 0.1946(3) 0.3545(3) -0.0164(3) 0.0241(8) Uani 1 1 d .
C27 C 0.1164(4) 0.3894(4) -0.0783(3) 0.0320(9) Uani 1 1 d .
H27A H 0.0743 0.4526 -0.0477 0.038 Uiso 1 1 calc R
C28 C 0.0992(4) 0.3315(4) -0.1862(3) 0.0349(10) Uani 1 1 d .
H28A H 0.0428 0.3544 -0.2291 0.042 Uiso 1 1 calc R
C29 C 0.1616(3) 0.2421(3) -0.2327(3) 0.0244(8) Uani 1 1 d .
C30 C 0.2387(4) 0.2070(4) -0.1688(3) 0.0367(10) Uani 1 1 d .
H30A H 0.2799 0.1430 -0.1993 0.044 Uiso 1 1 calc R
C31 C 0.2566(4) 0.2637(3) -0.0611(3) 0.0339(10) Uani 1 1 d .
H31A H 0.3116 0.2401 -0.0181 0.041 Uiso 1 1 calc R
C32 C 0.1485(4) 0.1860(4) -0.3493(3) 0.0328(9) Uani 1 1 d .
H32A H 0.0899 0.2218 -0.3810 0.049 Uiso 1 1 calc R
H32B H 0.1042 0.0954 -0.3816 0.049 Uiso 1 1 calc R
H32C H 0.2428 0.2043 -0.3610 0.049 Uiso 1 1 calc R

loop_
_atom_site_aniso_label
_atom_site_aniso_U_11
_atom_site_aniso_U_22
_atom_site_aniso_U_33
_atom_site_aniso_U_23
_atom_site_aniso_U_13
_atom_site_aniso_U_12
Pd1 0.01730(15) 0.02313(16) 0.01887(15) 0.00905(12) 0.00422(12) 0.00589(12)
Fe1 0.0147(3) 0.0248(3) 0.0240(3) 0.0117(2) 0.0034(2) 0.0062(2)
S1 0.0270(5) 0.0322(6) 0.0259(5) 0.0156(5) 0.0075(4) 0.0139(5)
P1 0.0152(5) 0.0206(5) 0.0187(5) 0.0064(4) 0.0021(4) 0.0030(4)
O1 0.0213(13) 0.0476(17) 0.0384(15) 0.0282(14) 0.0102(12) 0.0125(13)
O2 0.0533(18) 0.0427(17) 0.0339(15) 0.0187(14) 0.0144(14) 0.0323(15)
N1 0.0263(17) 0.0255(17) 0.0239(16) 0.0150(15) 0.0033(14) 0.0066(14)
C1 0.0098(17) 0.023(2) 0.0242(19) 0.0122(17) 0.0038(15) 0.0039(15)
C2 0.0188(19) 0.025(2) 0.030(2) 0.0153(18) 0.0076(17) 0.0068(17)
C3 0.0192(19) 0.043(3) 0.031(2) 0.025(2) 0.0098(17) 0.0093(19)
C4 0.029(2) 0.039(2) 0.022(2) 0.0135(19) 0.0074(17) 0.012(2)
C5 0.0190(19) 0.023(2) 0.0217(19) 0.0072(17) 0.0056(16) 0.0089(17)
C6 0.0149(19) 0.040(2) 0.036(2) 0.020(2) 0.0099(18) 0.0104(18)
C7 0.021(2) 0.032(2) 0.047(3) 0.016(2) 0.012(2) 0.0118(19)
C8 0.016(2) 0.049(3) 0.057(3) 0.037(3) 0.003(2) 0.009(2)
C9 0.019(2) 0.047(3) 0.035(2) 0.022(2) -0.0018(18) 0.004(2)
C10 0.016(2) 0.033(2) 0.041(2) 0.019(2) 0.0025(18) 0.0010(18)
C11 0.0130(18) 0.035(2) 0.028(2) 0.0161(19) 0.0056(16) 0.0050(17)
C12 0.017(2) 0.045(3) 0.047(2) 0.027(2) 0.0100(19) 0.0033(19)
C13 0.020(2) 0.045(3) 0.037(2) 0.018(2) -0.0059(18) 0.001(2)
C14 0.020(2) 0.043(3) 0.031(2) 0.016(2) 0.0128(17) 0.0135(19)
C15 0.033(2) 0.019(2) 0.023(2) 0.0032(17) 0.0033(18) 0.0050(18)
C16 0.045(3) 0.034(2) 0.019(2) 0.0029(18) 0.0026(19) 0.008(2)
C17 0.041(2) 0.031(2) 0.026(2) 0.0063(18) 0.0118(19) 0.017(2)
C18 0.047(3) 0.024(2) 0.035(2) 0.0047(19) 0.007(2) 0.002(2)
C19 0.0189(19) 0.026(2) 0.026(2) 0.0160(18) 0.0082(17) 0.0094(17)
C20 0.023(2) 0.024(2) 0.023(2) 0.0039(17) 0.0053(17) -0.0010(18)
C21 0.030(2) 0.031(2) 0.039(2) 0.014(2) 0.020(2) 0.009(2)
C22 0.0181(19) 0.026(2) 0.039(2) 0.016(2) 0.0094(18) 0.0022(18)
C23 0.021(2) 0.019(2) 0.028(2) 0.0063(17) -0.0016(17) -0.0009(17)
C24 0.025(2) 0.021(2) 0.0198(19) 0.0083(17) 0.0075(16) 0.0074(17)
C25 0.035(2) 0.038(3) 0.033(2) 0.021(2) 0.0078(19) 0.002(2)
C26 0.021(2) 0.029(2) 0.024(2) 0.0147(18) 0.0055(17) 0.0066(18)
C27 0.032(2) 0.046(3) 0.033(2) 0.024(2) 0.0133(19) 0.025(2)
C28 0.033(2) 0.053(3) 0.034(2) 0.028(2) 0.0104(19) 0.023(2)
C29 0.0142(18) 0.029(2) 0.028(2) 0.0161(18) 0.0005(16) -0.0007(17)
C30 0.047(3) 0.037(2) 0.031(2) 0.015(2) 0.009(2) 0.024(2)
C31 0.044(2) 0.030(2) 0.026(2) 0.0115(19) -0.0009(19) 0.020(2)
C32 0.034(2) 0.036(2) 0.030(2) 0.017(2) 0.0075(19) 0.012(2)

loop_
_atom_type_symbol
_atom_type_description
_atom_type_scat_dispersion_real
_atom_type_scat_dispersion_imag
_atom_type_scat_source
C C 0.0033 0.0016 'International Tables Vol C Tables 4.2.6.8 and 6.1.1.4'
H H 0.0000 0.0000 'International Tables Vol C Tables 4.2.6.8 and 6.1.1.4'
N N 0.0061 0.0033 'International Tables Vol C Tables 4.2.6.8 and 6.1.1.4'
O O 0.0106 0.0060 'International Tables Vol C Tables 4.2.6.8 and 6.1.1.4'
P P 0.1023 0.0942 'International Tables Vol C Tables 4.2.6.8 and 6.1.1.4'
S S 0.1246 0.1234 'International Tables Vol C Tables 4.2.6.8 and 6.1.1.4'
Fe Fe 0.3463 0.8444 'International Tables Vol C Tables 4.2.6.8 and 6.1.1.4'
Pd Pd -0.9988 1.0072 'International Tables Vol C Tables 4.2.6.8 and 6.1.1.4'

loop_
_geom_angle_atom_site_label_1
_geom_angle_atom_site_label_2
_geom_angle_atom_site_label_3
_geom_angle
C19 Pd1 N1 91.79(12)
C19 Pd1 P1 97.01(10)
N1 Pd1 P1 170.91(8)
C19 Pd1 O1 156.19(11)
N1 Pd1 O1 65.04(10)
P1 Pd1 O1 106.39(7)
C19 Pd1 S1 124.26(10)
N1 Pd1 S1 33.64(8)
P1 Pd1 S1 138.18(4)
O1 Pd1 S1 32.00(6)
C4 Fe1 C9 102.15(15)
C4 Fe1 C3 40.91(14)
C9 Fe1 C3 112.64(15)
C4 Fe1 C5 40.66(13)
C9 Fe1 C5 124.82(15)
C3 Fe1 C5 68.55(14)
C4 Fe1 C2 68.86(15)
C9 Fe1 C2 148.32(15)
C3 Fe1 C2 40.83(13)
C5 Fe1 C2 68.73(14)
C4 Fe1 C8 123.40(15)
C9 Fe1 C8 40.42(15)
C3 Fe1 C8 104.81(15)
C5 Fe1 C8 161.73(15)
C2 Fe1 C8 118.11(15)
C4 Fe1 C7 163.15(15)
C9 Fe1 C7 68.03(15)
C3 Fe1 C7 128.55(15)
C5 Fe1 C7 156.16(14)
C2 Fe1 C7 111.85(15)
C8 Fe1 C7 40.45(15)
C4 Fe1 C10 114.07(16)
C9 Fe1 C10 40.55(14)
C3 Fe1 C10 146.54(15)
C5 Fe1 C10 107.56(15)
C2 Fe1 C10 171.03(14)
C8 Fe1 C10 68.03(15)
C7 Fe1 C10 68.01(15)
C4 Fe1 C6 150.17(16)
C9 Fe1 C6 68.14(15)
C3 Fe1 C6 168.85(16)
C5 Fe1 C6 120.79(14)
C2 Fe1 C6 133.76(15)
C8 Fe1 C6 68.18(14)
C7 Fe1 C6 40.61(14)
C10 Fe1 C6 40.38(14)
C4 Fe1 C1 68.94(14)
C9 Fe1 C1 165.16(15)
C3 Fe1 C1 68.94(13)
C5 Fe1 C1 40.90(13)
C2 Fe1 C1 41.08(13)
C8 Fe1 C1 154.42(15)
C7 Fe1 C1 123.44(14)
C10 Fe1 C1 130.92(14)
C6 Fe1 C1 113.38(13)
O2 S1 O1 115.87(15)
O2 S1 N1 116.53(16)
O1 S1 N1 101.80(14)
O2 S1 C26 106.04(16)
O1 S1 C26 107.24(16)
N1 S1 C26 108.97(16)
O2 S1 Pd1 143.22(11)
O1 S1 Pd1 55.43(9)
N1 S1 Pd1 47.50(10)
C26 S1 Pd1 110.61(12)
C1 P1 C15 108.61(16)
C1 P1 C11 99.44(15)
C15 P1 C11 111.17(16)
C1 P1 Pd1 118.80(12)
C15 P1 Pd1 112.78(12)
C11 P1 Pd1 105.08(12)
S1 O1 Pd1 92.58(11)
C25 N1 S1 120.3(2)
C25 N1 Pd1 136.8(2)
S1 N1 Pd1 98.86(14)
C5 C1 C2 106.2(3)
C5 C1 P1 122.2(3)
C2 C1 P1 128.4(3)
C5 C1 Fe1 68.30(18)
C2 C1 Fe1 68.30(18)
P1 C1 Fe1 143.88(18)
C3 C2 C1 108.5(3)
C3 C2 Fe1 69.4(2)
C1 C2 Fe1 70.63(18)
C4 C3 C2 108.2(3)
C4 C3 Fe1 69.5(2)
C2 C3 Fe1 69.8(2)
C5 C4 C3 107.9(3)
C5 C4 Fe1 69.83(19)
C3 C4 Fe1 69.6(2)
C4 C5 C1 109.2(3)
C4 C5 Fe1 69.5(2)
C1 C5 Fe1 70.79(19)
C10 C6 C7 107.6(3)
C10 C6 Fe1 69.7(2)
C7 C6 Fe1 69.4(2)
C8 C7 C6 108.2(3)
C8 C7 Fe1 69.7(2)
C6 C7 Fe1 70.0(2)
C9 C8 C7 108.0(3)
C9 C8 Fe1 69.6(2)
C7 C8 Fe1 69.8(2)
C8 C9 C10 108.3(4)
C8 C9 Fe1 70.0(2)
C10 C9 Fe1 70.2(2)
C6 C10 C9 108.0(4)
C6 C10 Fe1 69.9(2)
C9 C10 Fe1 69.2(2)
C12 C11 C14 107.5(3)
C12 C11 C13 109.2(3)
C14 C11 C13 109.1(3)
C12 C11 P1 113.9(2)
C14 C11 P1 106.2(2)
C13 C11 P1 110.8(2)
C17 C15 C16 108.5(3)
C17 C15 C18 108.3(3)
C16 C15 C18 108.5(3)
C17 C15 P1 107.9(2)
C16 C15 P1 107.2(2)
C18 C15 P1 116.3(3)
C20 C19 C24 117.9(3)
C20 C19 Pd1 120.3(2)
C24 C19 Pd1 120.3(3)
C19 C20 C21 120.8(3)
C22 C21 C20 120.0(3)
C21 C22 C23 119.9(3)
C22 C23 C24 120.6(3)
C23 C24 C19 120.7(3)
C27 C26 C31 120.0(3)
C27 C26 S1 120.5(3)
C31 C26 S1 119.4(3)
C26 C27 C28 119.4(4)
C29 C28 C27 121.8(3)
C28 C29 C30 117.8(3)
C28 C29 C32 120.8(3)
C30 C29 C32 121.4(3)
C31 C30 C29 121.0(4)
C26 C31 C30 119.9(3)

loop_
_geom_bond_atom_site_label_1
_geom_bond_atom_site_label_2
_geom_bond_distance
Pd1 C19 1.972(3)
Pd1 N1 2.085(3)
Pd1 P1 2.2831(11)
Pd1 O1 2.303(2)
Pd1 S1 2.7938(12)
Fe1 C4 2.032(4)
Fe1 C9 2.033(4)
Fe1 C3 2.034(3)
Fe1 C5 2.037(3)
Fe1 C2 2.039(3)
Fe1 C8 2.038(4)
Fe1 C7 2.040(4)
Fe1 C10 2.046(4)
Fe1 C6 2.049(3)
Fe1 C1 2.070(3)
S1 O2 1.439(3)
S1 O1 1.482(2)
S1 N1 1.566(3)
S1 C26 1.782(3)
P1 C1 1.808(3)
P1 C15 1.878(4)
P1 C11 1.906(3)
N1 C25 1.461(4)
C1 C5 1.435(5)
C1 C2 1.442(5)
C2 C3 1.421(5)
C3 C4 1.421(5)
C4 C5 1.414(4)
C6 C10 1.413(5)
C6 C7 1.419(5)
C7 C8 1.410(5)
C8 C9 1.406(5)
C9 C10 1.414(5)
C11 C12 1.529(5)
C11 C14 1.538(5)
C11 C13 1.539(4)
C15 C17 1.531(5)
C15 C16 1.541(5)
C15 C18 1.541(5)
C19 C20 1.391(4)
C19 C24 1.394(5)
C20 C21 1.400(4)
C21 C22 1.372(5)
C22 C23 1.370(5)
C23 C24 1.390(4)
C26 C27 1.370(4)
C26 C31 1.377(5)
C27 C28 1.389(5)
C28 C29 1.374(5)
C29 C30 1.386(5)
C29 C32 1.508(5)
C30 C31 1.384(5)
